data_2021782
loop_
_publ_author_name
'M\"oller, Saskia'
'Drexler, Hans-Joachim'
'Heller, Detlef'

_publ_section_title
;
 Two precatalysts for application in propargylic CH activation
;
_journal_coeditor_code OV3130
_journal_issue 10
_journal_name_full 'Acta Crystallographica Section C'
_journal_page_first
;
;
_journal_paper_doi 10.1107/S205322961901163X
_journal_volume 75
_journal_year 2019
_chemical_formula_iupac '[Rh Cl (C7 H8) (C36 H28 O P2)]'
_chemical_formula_moiety 'C43 H36 Cl O P2 Rh'
_chemical_formula_sum 'C43 H36 Cl O P2 Rh'
_chemical_formula_weight 769.02
_chemical_name_systematic
;
{Bis[(2-diphenylphosphanyl)phenyl]
ether-\k^2^<i>P</i>,<i>P</i>'}chlorido(\h^4^-norbornadiene)rhodium(I)
;
_space_group_crystal_system triclinic
_space_group_IT_number 2
_space_group_name_Hall '-P 1'
_space_group_name_H-M_alt 'P -1'
_symmetry_space_group_name_Hall '-P 1'
_symmetry_space_group_name_H-M 'P -1'
_atom_sites_solution_hydrogens geom
_atom_sites_solution_primary direct
_atom_sites_solution_secondary difmap
_audit_creation_method SHELXL-2014
_cell_angle_alpha 83.6900(10)
_cell_angle_beta 89.7630(10)
_cell_angle_gamma 64.9530(10)
_cell_formula_units_Z 2
_cell_length_a 10.3662(5)
_cell_length_b 12.0008(5)
_cell_length_c 15.4693(7)
_cell_measurement_reflns_used 9691
_cell_measurement_temperature 150(2)
_cell_measurement_theta_max 31.15
_cell_measurement_theta_min 2.62
_cell_volume 1730.97(14)
_computing_cell_refinement
;
SAINT (Bruker, 2013)
;
_computing_data_collection
;
APEX2 (Bruker, 2014)
;
_computing_data_reduction
;
SAINT (Bruker, 2013)
;
_computing_molecular_graphics
;
SHELXTL (Bruker, 2014)
;
_computing_publication_material
;
SHELXTL (Bruker, 2014) and publCIF (Westrip, 2010)
;
_computing_structure_refinement
;
SHELXL2014 (Sheldrick, 2015)
;
_computing_structure_solution
;
SHELXS97 (Sheldrick, 2008)
;
_diffrn_ambient_temperature 150(2)
_diffrn_detector_area_resol_mean 8.33
_diffrn_measured_fraction_theta_full 1.000
_diffrn_measured_fraction_theta_max 1.000
_diffrn_measurement_device_type 'Bruker APEXII CCD'
_diffrn_measurement_method '\f and \w scans'
_diffrn_radiation_monochromator graphite
_diffrn_radiation_source 'sealed tube'
_diffrn_radiation_type MoK\a
_diffrn_radiation_wavelength 0.71073
_diffrn_reflns_av_R_equivalents 0.0309
_diffrn_reflns_av_unetI/netI 0.0171
_diffrn_reflns_limit_h_max 13
_diffrn_reflns_limit_h_min -13
_diffrn_reflns_limit_k_max 15
_diffrn_reflns_limit_k_min -15
_diffrn_reflns_limit_l_max 20
_diffrn_reflns_limit_l_min -20
_diffrn_reflns_number 64995
_diffrn_reflns_theta_full 25.242
_diffrn_reflns_theta_max 27.499
_diffrn_reflns_theta_min 1.887
_exptl_absorpt_coefficient_mu 0.698
_exptl_absorpt_correction_T_max 0.746
_exptl_absorpt_correction_T_min 0.664
_exptl_absorpt_correction_type multi-scan
_exptl_absorpt_process_details
;
(SADABS; Bruker, 2014)
;
_exptl_crystal_colour orange
_exptl_crystal_density_diffrn 1.475
_exptl_crystal_description 'part of prism'
_exptl_crystal_F_000 788
_exptl_crystal_size_max 0.497
_exptl_crystal_size_mid 0.476
_exptl_crystal_size_min 0.254
_refine_diff_density_max 1.161
_refine_diff_density_min -0.698
_refine_ls_extinction_method none
_refine_ls_goodness_of_fit_ref 1.029
_refine_ls_hydrogen_treatment constr
_refine_ls_matrix_type full
_refine_ls_number_parameters 433
_refine_ls_number_reflns 7974
_refine_ls_number_restraints 0
_refine_ls_restrained_S_all 1.029
_refine_ls_R_factor_all 0.0303
_refine_ls_R_factor_gt 0.0258
_refine_ls_shift/su_max 0.003
_refine_ls_shift/su_mean 0.000
_refine_ls_structure_factor_coef Fsqd
_refine_ls_weighting_details 'w=1/[\s^2^(Fo^2^)+(0.0413P)^2^+1.5540P] where P=(Fo^2^+2Fc^2^)/3'
_refine_ls_weighting_scheme calc
_refine_ls_wR_factor_gt 0.0673
_refine_ls_wR_factor_ref 0.0721
_reflns_number_gt 7275
_reflns_number_total 7974
_reflns_threshold_expression 'I > 2\s(I)'
_cod_data_source_file ov3130sup1.cif
_cod_data_source_block compIII
_cod_database_code 2021782
_shelx_space_group_comment
;
The symmetry employed for this shelxl refinement is uniquely defined
by the following loop, which should always be used as a source of
symmetry information in preference to the above space-group names.
They are only intended as comments.
;
_shelx_estimated_absorpt_t_min 0.723
_shelx_estimated_absorpt_t_max 0.843
_shelxl_version_number 2.014

loop_
_space_group_symop_operation_xyz
'x, y, z'
'-x, -y, -z'

loop_
_atom_site_type_symbol
_atom_site_label
_atom_site_fract_x
_atom_site_fract_y
_atom_site_fract_z
_atom_site_U_iso_or_equiv
_atom_site_adp_type
_atom_site_calc_flag
_atom_site_occupancy
Rh Rh1 1.07989(2) 0.21759(2) 0.30726(2) 0.01270(5) Uani d 1
Cl Cl1 1.20283(5) 0.31386(4) 0.20391(3) 0.02132(9) Uani d 1
P P1 0.85872(5) 0.39646(4) 0.31868(3) 0.01297(9) Uani d 1
P P2 1.02150(5) 0.14945(4) 0.18453(3) 0.01324(9) Uani d 1
O O1 0.85019(13) 0.42711(12) 0.13561(8) 0.0162(2) Uani d 1
C C1 0.70458(18) 0.42145(15) 0.24915(11) 0.0147(3) Uani d 1
C C2 0.57564(19) 0.42547(16) 0.27923(12) 0.0184(3) Uani d 1
H H2 0.5593 0.4259 0.3397 0.022 Uiso calc 1
C C3 0.4709(2) 0.42886(17) 0.22183(13) 0.0218(4) Uani d 1
H H3 0.3830 0.4326 0.2428 0.026 Uiso calc 1
C C4 0.4952(2) 0.42670(18) 0.13420(13) 0.0235(4) Uani d 1
H H4 0.4248 0.4262 0.0953 0.028 Uiso calc 1
C C5 0.6211(2) 0.42525(17) 0.10194(12) 0.0204(4) Uani d 1
H H5 0.6370 0.4248 0.0414 0.025 Uiso calc 1
C C6 0.72331(18) 0.42441(15) 0.16025(12) 0.0153(3) Uani d 1
C C7 0.91518(19) 0.36680(17) 0.06443(11) 0.0162(3) Uani d 1
C C8 0.8974(2) 0.43709(18) -0.01502(12) 0.0210(4) Uani d 1
H H8 0.8366 0.5233 -0.0215 0.025 Uiso calc 1
C C9 0.9690(2) 0.3808(2) -0.08567(13) 0.0249(4) Uani d 1
H H9 0.9585 0.4284 -0.1407 0.030 Uiso calc 1
C C10 1.0556(2) 0.2553(2) -0.07520(13) 0.0254(4) Uani d 1
H H10 1.1046 0.2163 -0.1233 0.030 Uiso calc 1
C C11 1.0716(2) 0.18543(18) 0.00530(12) 0.0214(4) Uani d 1
H H11 1.1309 0.0990 0.0112 0.026 Uiso calc 1
C C12 1.00251(19) 0.23973(17) 0.07759(11) 0.0159(3) Uani d 1
C C13 0.85892(19) 0.54987(16) 0.30641(11) 0.0154(3) Uani d 1
C C14 0.9844(2) 0.55985(17) 0.32501(13) 0.0204(4) Uani d 1
H H14 1.0706 0.4872 0.3383 0.024 Uiso calc 1
C C15 0.9840(2) 0.67632(19) 0.32411(14) 0.0259(4) Uani d 1
H H15 1.0700 0.6827 0.3370 0.031 Uiso calc 1
C C16 0.8595(2) 0.78228(18) 0.30454(13) 0.0237(4) Uani d 1
H H16 0.8596 0.8614 0.3046 0.028 Uiso calc 1
C C17 0.7346(2) 0.77329(17) 0.28491(13) 0.0248(4) Uani d 1
H H17 0.6491 0.8462 0.2708 0.030 Uiso calc 1
C C18 0.7341(2) 0.65761(17) 0.28574(13) 0.0217(4) Uani d 1
H H18 0.6480 0.6519 0.2721 0.026 Uiso calc 1
C C19 0.78369(18) 0.39507(16) 0.42680(11) 0.0159(3) Uani d 1
C C20 0.7357(2) 0.49589(17) 0.47469(12) 0.0206(4) Uani d 1
H H20 0.7430 0.5698 0.4521 0.025 Uiso calc 1
C C21 0.6775(2) 0.48946(19) 0.55510(13) 0.0247(4) Uani d 1
H H21 0.6460 0.5588 0.5871 0.030 Uiso calc 1
C C22 0.6649(2) 0.38321(19) 0.58903(13) 0.0232(4) Uani d 1
H H22 0.6239 0.3796 0.6437 0.028 Uiso calc 1
C C23 0.7126(2) 0.28231(18) 0.54261(13) 0.0237(4) Uani d 1
H H23 0.7044 0.2089 0.5654 0.028 Uiso calc 1
C C24 0.7724(2) 0.28787(18) 0.46296(13) 0.0223(4) Uani d 1
H H24 0.8065 0.2172 0.4323 0.027 Uiso calc 1
C C25 1.16252(19) -0.00107(16) 0.16620(11) 0.0175(3) Uani d 1
C C26 1.2977(2) -0.00762(18) 0.14854(13) 0.0226(4) Uani d 1
H H26 1.3131 0.0654 0.1442 0.027 Uiso calc 1
C C27 1.4099(2) -0.1205(2) 0.13728(14) 0.0283(4) Uani d 1
H H27 1.5012 -0.1242 0.1244 0.034 Uiso calc 1
C C28 1.3884(2) -0.2278(2) 0.14481(15) 0.0326(5) Uani d 1
H H28 1.4651 -0.3050 0.1374 0.039 Uiso calc 1
C C29 1.2557(2) -0.22181(19) 0.16299(16) 0.0336(5) Uani d 1
H H29 1.2412 -0.2953 0.1683 0.040 Uiso calc 1
C C30 1.1426(2) -0.10908(18) 0.17367(14) 0.0249(4) Uani d 1
H H30 1.0514 -0.1060 0.1861 0.030 Uiso calc 1
C C31 0.86064(18) 0.12194(15) 0.18250(12) 0.0159(3) Uani d 1
C C32 0.8073(2) 0.10231(18) 0.10555(13) 0.0225(4) Uani d 1
H H32 0.8578 0.0981 0.0537 0.027 Uiso calc 1
C C33 0.6809(2) 0.0890(2) 0.10472(15) 0.0283(4) Uani d 1
H H33 0.6456 0.0750 0.0524 0.034 Uiso calc 1
C C34 0.6056(2) 0.09599(19) 0.17964(15) 0.0272(4) Uani d 1
H H34 0.5178 0.0887 0.1784 0.033 Uiso calc 1
C C35 0.6587(2) 0.11357(18) 0.25642(14) 0.0243(4) Uani d 1
H H35 0.6080 0.1175 0.3081 0.029 Uiso calc 1
C C36 0.78629(19) 0.12541(16) 0.25774(12) 0.0184(3) Uani d 1
H H36 0.8231 0.1360 0.3108 0.022 Uiso calc 1
C C37 1.1239(2) 0.23985(18) 0.44560(12) 0.0215(4) Uani d 1
H H37 1.0744 0.3190 0.4718 0.026 Uiso calc 1
C C38 1.2481(2) 0.20993(19) 0.40300(13) 0.0229(4) Uani d 1
H H38 1.2973 0.2660 0.3947 0.028 Uiso calc 1
C C39 1.3283(2) 0.06891(19) 0.41552(13) 0.0247(4) Uani d 1
H H39 1.4327 0.0326 0.4053 0.030 Uiso calc 1
C C40 1.2329(2) 0.03795(17) 0.35620(12) 0.0221(4) Uani d 1
H H40 1.2720 -0.0315 0.3193 0.027 Uiso calc 1
C C41 1.1022(2) 0.06786(17) 0.39951(12) 0.0214(4) Uani d 1
H H41 1.0436 0.0202 0.3959 0.026 Uiso calc 1
C C42 1.1229(2) 0.11672(19) 0.48403(12) 0.0232(4) Uani d 1
H H42 1.0556 0.1199 0.5312 0.028 Uiso calc 1
C C43 1.2834(2) 0.0384(2) 0.50660(13) 0.0275(4) Uani d 1
H H43A 1.3205 0.0691 0.5530 0.033 Uiso calc 1
H H43B 1.3081 -0.0509 0.5214 0.033 Uiso calc 1

loop_
_atom_site_aniso_label
_atom_site_aniso_U_11
_atom_site_aniso_U_22
_atom_site_aniso_U_33
_atom_site_aniso_U_12
_atom_site_aniso_U_13
_atom_site_aniso_U_23
Rh1 0.01421(7) 0.01120(7) 0.01362(7) -0.00617(5) -0.00184(5) -0.00199(5)
Cl1 0.0223(2) 0.0227(2) 0.0237(2) -0.01450(18) 0.00180(17) -0.00137(17)
P1 0.0148(2) 0.01177(19) 0.0132(2) -0.00625(16) 0.00007(15) -0.00252(15)
P2 0.0151(2) 0.01214(19) 0.0137(2) -0.00662(16) -0.00044(15) -0.00288(15)
O1 0.0166(6) 0.0187(6) 0.0158(6) -0.0094(5) 0.0012(5) -0.0040(5)
C1 0.0147(8) 0.0105(7) 0.0185(8) -0.0047(6) -0.0017(6) -0.0030(6)
C2 0.0170(8) 0.0158(8) 0.0221(9) -0.0063(7) 0.0018(7) -0.0037(7)
C3 0.0149(8) 0.0203(9) 0.0315(10) -0.0086(7) 0.0004(7) -0.0038(8)
C4 0.0198(9) 0.0221(9) 0.0289(10) -0.0091(8) -0.0078(7) -0.0031(8)
C5 0.0211(9) 0.0212(9) 0.0181(9) -0.0079(7) -0.0036(7) -0.0030(7)
C6 0.0141(8) 0.0110(7) 0.0195(8) -0.0041(6) -0.0004(6) -0.0016(6)
C7 0.0173(8) 0.0198(8) 0.0151(8) -0.0109(7) 0.0006(6) -0.0043(7)
C8 0.0239(9) 0.0215(9) 0.0202(9) -0.0126(8) -0.0029(7) 0.0001(7)
C9 0.0333(11) 0.0312(10) 0.0156(9) -0.0199(9) -0.0003(7) 0.0013(7)
C10 0.0315(10) 0.0330(11) 0.0164(9) -0.0174(9) 0.0054(8) -0.0070(8)
C11 0.0246(9) 0.0224(9) 0.0190(9) -0.0108(8) 0.0025(7) -0.0066(7)
C12 0.0188(8) 0.0192(8) 0.0128(8) -0.0110(7) -0.0011(6) -0.0016(6)
C13 0.0217(9) 0.0150(8) 0.0119(8) -0.0097(7) 0.0008(6) -0.0029(6)
C14 0.0205(9) 0.0181(9) 0.0239(9) -0.0092(7) -0.0007(7) -0.0032(7)
C15 0.0285(10) 0.0238(10) 0.0318(11) -0.0167(8) -0.0009(8) -0.0061(8)
C16 0.0377(11) 0.0174(9) 0.0213(9) -0.0159(8) 0.0018(8) -0.0051(7)
C17 0.0310(10) 0.0139(8) 0.0261(10) -0.0066(8) -0.0034(8) -0.0010(7)
C18 0.0224(9) 0.0168(9) 0.0255(10) -0.0082(7) -0.0040(7) -0.0020(7)
C19 0.0156(8) 0.0180(8) 0.0140(8) -0.0069(7) 0.0003(6) -0.0028(6)
C20 0.0246(9) 0.0185(9) 0.0202(9) -0.0100(7) 0.0028(7) -0.0049(7)
C21 0.0315(10) 0.0233(9) 0.0215(9) -0.0123(8) 0.0060(8) -0.0093(7)
C22 0.0243(9) 0.0262(10) 0.0173(9) -0.0091(8) 0.0048(7) -0.0027(7)
C23 0.0301(10) 0.0197(9) 0.0217(9) -0.0114(8) 0.0037(8) -0.0006(7)
C24 0.0295(10) 0.0175(9) 0.0209(9) -0.0105(8) 0.0047(7) -0.0052(7)
C25 0.0207(9) 0.0152(8) 0.0154(8) -0.0057(7) -0.0024(7) -0.0044(6)
C26 0.0197(9) 0.0233(9) 0.0252(9) -0.0082(8) -0.0005(7) -0.0074(8)
C27 0.0191(9) 0.0319(11) 0.0297(11) -0.0052(8) -0.0010(8) -0.0109(9)
C28 0.0280(11) 0.0224(10) 0.0371(12) 0.0013(8) -0.0063(9) -0.0114(9)
C29 0.0340(12) 0.0155(9) 0.0479(14) -0.0067(9) -0.0077(10) -0.0060(9)
C30 0.0235(9) 0.0170(9) 0.0332(11) -0.0078(8) -0.0029(8) -0.0027(8)
C31 0.0168(8) 0.0117(7) 0.0199(8) -0.0066(6) -0.0018(6) -0.0026(6)
C32 0.0246(9) 0.0246(9) 0.0224(9) -0.0130(8) 0.0001(7) -0.0082(7)
C33 0.0280(10) 0.0287(10) 0.0329(11) -0.0156(9) -0.0080(8) -0.0079(9)
C34 0.0194(9) 0.0222(9) 0.0439(12) -0.0125(8) -0.0029(8) -0.0042(9)
C35 0.0223(9) 0.0217(9) 0.0312(10) -0.0116(8) 0.0047(8) -0.0034(8)
C36 0.0196(9) 0.0160(8) 0.0212(9) -0.0089(7) 0.0002(7) -0.0025(7)
C37 0.0255(9) 0.0206(9) 0.0174(9) -0.0079(8) -0.0083(7) -0.0060(7)
C38 0.0240(9) 0.0256(10) 0.0225(9) -0.0138(8) -0.0095(7) -0.0022(7)
C39 0.0200(9) 0.0255(10) 0.0236(10) -0.0046(8) -0.0066(7) -0.0031(8)
C40 0.0267(10) 0.0149(8) 0.0194(9) -0.0038(7) -0.0077(7) -0.0013(7)
C41 0.0299(10) 0.0185(9) 0.0174(9) -0.0130(8) -0.0073(7) 0.0028(7)
C42 0.0283(10) 0.0274(10) 0.0150(8) -0.0136(8) -0.0038(7) -0.0001(7)
C43 0.0318(11) 0.0245(10) 0.0217(10) -0.0084(8) -0.0106(8) 0.0009(8)

loop_
_atom_type_symbol
_atom_type_description
_atom_type_scat_dispersion_real
_atom_type_scat_dispersion_imag
_atom_type_scat_source
C C 0.0033 0.0016 'International Tables Vol C Tables 4.2.6.8 and 6.1.1.4'
H H 0.0000 0.0000 'International Tables Vol C Tables 4.2.6.8 and 6.1.1.4'
O O 0.0106 0.0060 'International Tables Vol C Tables 4.2.6.8 and 6.1.1.4'
P P 0.1023 0.0942 'International Tables Vol C Tables 4.2.6.8 and 6.1.1.4'
Cl Cl 0.1484 0.1585 'International Tables Vol C Tables 4.2.6.8 and 6.1.1.4'
Rh Rh -1.1178 0.9187 'International Tables Vol C Tables 4.2.6.8 and 6.1.1.4'

loop_
_geom_angle_atom_site_label_1
_geom_angle_atom_site_label_2
_geom_angle_atom_site_label_3
_geom_angle
C41 Rh1 C40 39.65(8)
C41 Rh1 C37 65.27(7)
C40 Rh1 C37 77.18(7)
C41 Rh1 C38 77.18(7)
C40 Rh1 C38 64.12(7)
C37 Rh1 C38 35.29(7)
C41 Rh1 P2 98.93(5)
C40 Rh1 P2 93.07(5)
C37 Rh1 P2 163.76(5)
C38 Rh1 P2 149.05(5)
C41 Rh1 P1 111.97(6)
C40 Rh1 P1 150.95(6)
C37 Rh1 P1 84.19(5)
C38 Rh1 P1 110.71(5)
P2 Rh1 P1 99.300(15)
C41 Rh1 Cl1 146.68(6)
C40 Rh1 Cl1 107.43(6)
C37 Rh1 Cl1 109.86(5)
C38 Rh1 Cl1 82.40(5)
P2 Rh1 Cl1 85.314(16)
P1 Rh1 Cl1 99.737(16)
C1 P1 C13 102.34(8)
C1 P1 C19 100.25(8)
C13 P1 C19 100.53(8)
C1 P1 Rh1 119.00(6)
C13 P1 Rh1 118.74(6)
C19 P1 Rh1 112.93(6)
C25 P2 C31 102.79(8)
C25 P2 C12 101.48(8)
C31 P2 C12 101.08(8)
C25 P2 Rh1 110.32(6)
C31 P2 Rh1 119.29(6)
C12 P2 Rh1 119.31(6)
C6 O1 C7 118.13(13)
C6 C1 C2 118.07(16)
C6 C1 P1 116.71(13)
C2 C1 P1 124.90(14)
C3 C2 C1 120.84(18)
C3 C2 H2 119.6
C1 C2 H2 119.6
C4 C3 C2 119.60(17)
C4 C3 H3 120.2
C2 C3 H3 120.2
C3 C4 C5 120.98(18)
C3 C4 H4 119.5
C5 C4 H4 119.5
C4 C5 C6 118.47(17)
C4 C5 H5 120.8
C6 C5 H5 120.8
O1 C6 C1 114.34(15)
O1 C6 C5 123.69(16)
C1 C6 C5 121.96(17)
C8 C7 O1 118.21(16)
C8 C7 C12 122.75(17)
O1 C7 C12 118.91(15)
C7 C8 C9 119.44(18)
C7 C8 H8 120.3
C9 C8 H8 120.3
C10 C9 C8 119.41(18)
C10 C9 H9 120.3
C8 C9 H9 120.3
C9 C10 C11 120.46(18)
C9 C10 H10 119.8
C11 C10 H10 119.8
C10 C11 C12 121.37(18)
C10 C11 H11 119.3
C12 C11 H11 119.3
C11 C12 C7 116.57(16)
C11 C12 P2 122.22(14)
C7 C12 P2 121.20(13)
C14 C13 C18 119.03(16)
C14 C13 P1 119.09(14)
C18 C13 P1 121.67(14)
C13 C14 C15 120.08(18)
C13 C14 H14 120.0
C15 C14 H14 120.0
C16 C15 C14 120.35(18)
C16 C15 H15 119.8
C14 C15 H15 119.8
C15 C16 C17 119.98(18)
C15 C16 H16 120.0
C17 C16 H16 120.0
C16 C17 C18 120.02(18)
C16 C17 H17 120.0
C18 C17 H17 120.0
C17 C18 C13 120.53(18)
C17 C18 H18 119.7
C13 C18 H18 119.7
C20 C19 C24 117.70(17)
C20 C19 P1 123.70(14)
C24 C19 P1 118.60(14)
C21 C20 C19 120.73(18)
C21 C20 H20 119.6
C19 C20 H20 119.6
C22 C21 C20 120.67(18)
C22 C21 H21 119.7
C20 C21 H21 119.7
C23 C22 C21 119.30(18)
C23 C22 H22 120.4
C21 C22 H22 120.4
C22 C23 C24 120.17(18)
C22 C23 H23 119.9
C24 C23 H23 119.9
C23 C24 C19 121.42(18)
C23 C24 H24 119.3
C19 C24 H24 119.3
C30 C25 C26 119.04(17)
C30 C25 P2 122.88(15)
C26 C25 P2 117.99(14)
C27 C26 C25 120.31(19)
C27 C26 H26 119.8
C25 C26 H26 119.8
C28 C27 C26 120.0(2)
C28 C27 H27 120.0
C26 C27 H27 120.0
C29 C28 C27 119.79(19)
C29 C28 H28 120.1
C27 C28 H28 120.1
C28 C29 C30 120.5(2)
C28 C29 H29 119.7
C30 C29 H29 119.7
C25 C30 C29 120.3(2)
C25 C30 H30 119.9
C29 C30 H30 119.9
C36 C31 C32 118.84(17)
C36 C31 P2 119.77(13)
C32 C31 P2 121.35(14)
C33 C32 C31 120.15(19)
C33 C32 H32 119.9
C31 C32 H32 119.9
C34 C33 C32 120.52(19)
C34 C33 H33 119.7
C32 C33 H33 119.7
C35 C34 C33 119.69(18)
C35 C34 H34 120.2
C33 C34 H34 120.2
C34 C35 C36 119.94(19)
C34 C35 H35 120.0
C36 C35 H35 120.0
C31 C36 C35 120.83(18)
C31 C36 H36 119.6
C35 C36 H36 119.6
C38 C37 C42 106.34(17)
C38 C37 Rh1 72.36(11)
C42 C37 Rh1 94.26(11)
C38 C37 H37 123.4
C42 C37 H37 123.4
Rh1 C37 H37 123.4
C37 C38 C39 107.15(17)
C37 C38 Rh1 72.35(11)
C39 C38 Rh1 95.68(11)
C37 C38 H38 122.9
C39 C38 H38 122.9
Rh1 C38 H38 122.9
C38 C39 C40 98.95(14)
C38 C39 C43 100.92(16)
C40 C39 C43 102.07(17)
C38 C39 H39 117.3
C40 C39 H39 117.3
C43 C39 H39 117.3
C41 C40 C39 105.71(16)
C41 C40 Rh1 69.40(10)
C39 C40 Rh1 101.22(12)
C41 C40 H40 122.6
C39 C40 H40 122.6
Rh1 C40 H40 122.6
C40 C41 C42 105.23(16)
C40 C41 Rh1 70.95(11)
C42 C41 Rh1 100.54(12)
C40 C41 H41 122.6
C42 C41 H41 122.6
Rh1 C41 H41 122.6
C37 C42 C41 99.77(14)
C37 C42 C43 100.46(16)
C41 C42 C43 101.80(16)
C37 C42 H42 117.3
C41 C42 H42 117.3
C43 C42 H42 117.3
C39 C43 C42 93.92(15)
C39 C43 H43A 112.9
C42 C43 H43A 112.9
C39 C43 H43B 112.9
C42 C43 H43B 112.9
H43A C43 H43B 110.4

loop_
_geom_bond_atom_site_label_1
_geom_bond_atom_site_label_2
_geom_bond_distance
Rh1 C41 2.0990(18)
Rh1 C40 2.1196(18)
Rh1 C37 2.2575(18)
Rh1 C38 2.2576(18)
Rh1 P2 2.3258(4)
Rh1 P1 2.4101(4)
Rh1 Cl1 2.5176(5)
P1 C1 1.8270(18)
P1 C13 1.8309(18)
P1 C19 1.8430(18)
P2 C25 1.8313(18)
P2 C31 1.8329(18)
P2 C12 1.8378(18)
O1 C6 1.381(2)
O1 C7 1.395(2)
C1 C6 1.387(2)
C1 C2 1.397(2)
C2 C3 1.390(3)
C2 H2 0.9500
C3 C4 1.379(3)
C3 H3 0.9500
C4 C5 1.389(3)
C4 H4 0.9500
C5 C6 1.390(2)
C5 H5 0.9500
C7 C8 1.378(3)
C7 C12 1.397(3)
C8 C9 1.390(3)
C8 H8 0.9500
C9 C10 1.380(3)
C9 H9 0.9500
C10 C11 1.391(3)
C10 H10 0.9500
C11 C12 1.395(3)
C11 H11 0.9500
C13 C14 1.390(3)
C13 C18 1.394(3)
C14 C15 1.395(3)
C14 H14 0.9500
C15 C16 1.380(3)
C15 H15 0.9500
C16 C17 1.381(3)
C16 H16 0.9500
C17 C18 1.389(3)
C17 H17 0.9500
C18 H18 0.9500
C19 C20 1.394(3)
C19 C24 1.396(3)
C20 C21 1.389(3)
C20 H20 0.9500
C21 C22 1.383(3)
C21 H21 0.9500
C22 C23 1.381(3)
C22 H22 0.9500
C23 C24 1.385(3)
C23 H23 0.9500
C24 H24 0.9500
C25 C30 1.389(3)
C25 C26 1.398(3)
C26 C27 1.390(3)
C26 H26 0.9500
C27 C28 1.389(3)
C27 H27 0.9500
C28 C29 1.377(3)
C28 H28 0.9500
C29 C30 1.392(3)
C29 H29 0.9500
C30 H30 0.9500
C31 C36 1.388(3)
C31 C32 1.399(3)
C32 C33 1.385(3)
C32 H32 0.9500
C33 C34 1.385(3)
C33 H33 0.9500
C34 C35 1.385(3)
C34 H34 0.9500
C35 C36 1.389(3)
C35 H35 0.9500
C36 H36 0.9500
C37 C38 1.369(3)
C37 C42 1.535(3)
C37 H37 1.0000
C38 C39 1.527(3)
C38 H38 1.0000
C39 C40 1.534(3)
C39 C43 1.537(3)
C39 H39 1.0000
C40 C41 1.431(3)
C40 H40 1.0000
C41 C42 1.542(3)
C41 H41 1.0000
C42 C43 1.543(3)
C42 H42 1.0000
C43 H43A 0.9900
C43 H43B 0.9900

loop_
_geom_hbond_atom_site_label_D
_geom_hbond_atom_site_label_H
_geom_hbond_atom_site_label_A
_geom_hbond_distance_DH
_geom_hbond_distance_HA
_geom_hbond_distance_DA
_geom_hbond_angle_DHA
C26 H26 Cl1 0.95 2.96 3.754(2) 141.9

loop_
_geom_torsion_atom_site_label_1
_geom_torsion_atom_site_label_2
_geom_torsion_atom_site_label_3
_geom_torsion_atom_site_label_4
_geom_torsion
C13 P1 C1 C6 78.46(14)
C19 P1 C1 C6 -178.26(13)
Rh1 P1 C1 C6 -54.69(15)
C13 P1 C1 C2 -108.12(16)
C19 P1 C1 C2 -4.84(17)
Rh1 P1 C1 C2 118.72(14)
C6 C1 C2 C3 1.8(3)
P1 C1 C2 C3 -171.58(14)
C1 C2 C3 C4 0.8(3)
C2 C3 C4 C5 -2.1(3)
C3 C4 C5 C6 0.8(3)
C7 O1 C6 C1 146.38(15)
C7 O1 C6 C5 -34.0(2)
C2 C1 C6 O1 176.54(15)
P1 C1 C6 O1 -9.57(19)
C2 C1 C6 C5 -3.1(3)
P1 C1 C6 C5 170.78(14)
C4 C5 C6 O1 -177.76(16)
C4 C5 C6 C1 1.9(3)
C6 O1 C7 C8 99.74(19)
C6 O1 C7 C12 -84.3(2)
O1 C7 C8 C9 175.47(16)
C12 C7 C8 C9 -0.3(3)
C7 C8 C9 C10 0.7(3)
C8 C9 C10 C11 -0.2(3)
C9 C10 C11 C12 -0.6(3)
C10 C11 C12 C7 1.0(3)
C10 C11 C12 P2 179.81(15)
C8 C7 C12 C11 -0.5(3)
O1 C7 C12 C11 -176.28(15)
C8 C7 C12 P2 -179.34(14)
O1 C7 C12 P2 4.9(2)
C25 P2 C12 C11 8.30(17)
C31 P2 C12 C11 -97.37(16)
Rh1 P2 C12 C11 129.66(14)
C25 P2 C12 C7 -172.93(15)
C31 P2 C12 C7 81.41(15)
Rh1 P2 C12 C7 -51.57(16)
C1 P1 C13 C14 -158.47(15)
C19 P1 C13 C14 98.47(15)
Rh1 P1 C13 C14 -25.16(17)
C1 P1 C13 C18 26.79(17)
C19 P1 C13 C18 -76.27(16)
Rh1 P1 C13 C18 160.10(13)
C18 C13 C14 C15 0.9(3)
P1 C13 C14 C15 -173.94(15)
C13 C14 C15 C16 -0.2(3)
C14 C15 C16 C17 -0.6(3)
C15 C16 C17 C18 0.7(3)
C16 C17 C18 C13 0.1(3)
C14 C13 C18 C17 -0.9(3)
P1 C13 C18 C17 173.85(15)
C1 P1 C19 C20 -100.80(16)
C13 P1 C19 C20 3.94(17)
Rh1 P1 C19 C20 131.50(15)
C1 P1 C19 C24 78.50(16)
C13 P1 C19 C24 -176.75(15)
Rh1 P1 C19 C24 -49.19(16)
C24 C19 C20 C21 -0.7(3)
P1 C19 C20 C21 178.63(15)
C19 C20 C21 C22 -0.5(3)
C20 C21 C22 C23 0.8(3)
C21 C22 C23 C24 0.0(3)
C22 C23 C24 C19 -1.2(3)
C20 C19 C24 C23 1.6(3)
P1 C19 C24 C23 -177.80(16)
C31 P2 C25 C30 -14.58(18)
C12 P2 C25 C30 -118.89(17)
Rh1 P2 C25 C30 113.67(16)
C31 P2 C25 C26 168.93(15)
C12 P2 C25 C26 64.63(16)
Rh1 P2 C25 C26 -62.82(15)
C30 C25 C26 C27 1.0(3)
P2 C25 C26 C27 177.64(15)
C25 C26 C27 C28 -0.9(3)
C26 C27 C28 C29 0.3(3)
C27 C28 C29 C30 0.2(4)
C26 C25 C30 C29 -0.5(3)
P2 C25 C30 C29 -176.95(17)
C28 C29 C30 C25 -0.1(3)
C25 P2 C31 C36 113.61(15)
C12 P2 C31 C36 -141.77(14)
Rh1 P2 C31 C36 -8.78(17)
C25 P2 C31 C32 -69.01(16)
C12 P2 C31 C32 35.61(17)
Rh1 P2 C31 C32 168.59(13)
C36 C31 C32 C33 1.2(3)
P2 C31 C32 C33 -176.19(15)
C31 C32 C33 C34 0.5(3)
C32 C33 C34 C35 -1.5(3)
C33 C34 C35 C36 0.7(3)
C32 C31 C36 C35 -2.0(3)
P2 C31 C36 C35 175.42(14)
C34 C35 C36 C31 1.1(3)
C42 C37 C38 C39 -1.29(19)
Rh1 C37 C38 C39 -90.60(13)
C42 C37 C38 Rh1 89.31(12)
C37 C38 C39 C40 71.69(18)
Rh1 C38 C39 C40 -1.56(15)
C37 C38 C39 C43 -32.55(19)
Rh1 C38 C39 C43 -105.80(13)
C38 C39 C40 C41 -69.84(18)
C43 C39 C40 C41 33.44(19)
C38 C39 C40 Rh1 1.69(16)
C43 C39 C40 Rh1 104.97(14)
C39 C40 C41 C42 0.20(19)
Rh1 C40 C41 C42 -96.12(13)
C39 C40 C41 Rh1 96.33(13)
C38 C37 C42 C41 -69.55(18)
Rh1 C37 C42 C41 3.30(14)
C38 C37 C42 C43 34.50(19)
Rh1 C37 C42 C43 107.35(13)
C40 C41 C42 C37 69.34(18)
Rh1 C41 C42 C37 -3.60(15)
C40 C41 C42 C43 -33.61(19)
Rh1 C41 C42 C43 -106.55(14)
C38 C39 C43 C42 50.49(17)
C40 C39 C43 C42 -51.25(17)
C37 C42 C43 C39 -51.14(17)
C41 C42 C43 C39 51.27(17)

_cod_database_fobs_code 2021782
